data_7029674
loop_
_publ_author_name
'Kall\"ane, Sabrina I'
'Braun, Thomas'
'Braun, Beatrice'
'Mebs, Stefan'

_publ_section_title
;
 Versatile reactivity of a rhodium(i) boryl complex towards ketones and
 imines.
;
_journal_issue 18
_journal_name_full 'Dalton transactions (Cambridge, England : 2003)'
_journal_page_first 6786
_journal_page_last 6801
_journal_paper_doi 10.1039/c4dt00080c
_journal_volume 43
_journal_year 2014
_chemical_formula_moiety 'C26 H47 B F3 O3 P2 Rh'
_chemical_formula_sum 'C26 H47 B F3 O3 P2 Rh'
_chemical_formula_weight 640.30
_chemical_name_systematic
; 
 ? 
;
_space_group_IT_number 14
_symmetry_cell_setting monoclinic
_symmetry_Int_Tables_number 14
_symmetry_space_group_name_Hall '-P 2ybc'
_symmetry_space_group_name_H-M 'P 1 21/c 1'
_atom_sites_solution_hydrogens geom
_atom_sites_solution_primary direct
_atom_sites_solution_secondary difmap
_audit_creation_method SHELXL-97
_cell_angle_alpha 90.00
_cell_angle_beta 112.801(2)
_cell_angle_gamma 90.00
_cell_formula_units_Z 4
_cell_length_a 16.1641(4)
_cell_length_b 10.6262(2)
_cell_length_c 19.1733(4)
_cell_measurement_reflns_used 53650
_cell_measurement_temperature 100(2)
_cell_measurement_theta_max 29.58
_cell_measurement_theta_min 2.18
_cell_volume 3035.92(12)
_computing_cell_refinement 'STOE X-AREA'
_computing_data_collection 'STOE X-AREA'
_computing_data_reduction 'STOE X-RED'
_computing_structure_refinement 'SHELXL-97 (Sheldrick, 1997)'
_computing_structure_solution SIR97
_diffrn_ambient_temperature 100(2)
_diffrn_detector 'image plate (34 cm diameter)'
_diffrn_detector_area_resol_mean 6.67
_diffrn_detector_type STOE
_diffrn_measured_fraction_theta_full 0.999
_diffrn_measured_fraction_theta_max 0.999
_diffrn_measurement_details ' 316 frames, detector distance = 100 mm'
_diffrn_measurement_device '2-circle goniometer'
_diffrn_measurement_device_type 'STOE IPDS 2T'
_diffrn_measurement_method 'rotation method'
_diffrn_radiation_collimation '0.5 mm diameter, monocapillary'
_diffrn_radiation_monochromator 'plane graphite'
_diffrn_radiation_polarisn_norm 0
_diffrn_radiation_type 'Mo K\a'
_diffrn_radiation_wavelength 0.71073
_diffrn_reflns_av_R_equivalents 0.0399
_diffrn_reflns_av_unetI/netI 0.0504
_diffrn_reflns_limit_h_max 22
_diffrn_reflns_limit_h_min -22
_diffrn_reflns_limit_k_max 13
_diffrn_reflns_limit_k_min -14
_diffrn_reflns_limit_l_max 26
_diffrn_reflns_limit_l_min -26
_diffrn_reflns_number 51321
_diffrn_reflns_theta_full 29.50
_diffrn_reflns_theta_max 29.50
_diffrn_reflns_theta_min 2.10
_diffrn_source 'sealed X-ray tube, 12 x 0.4 mm long-fine focus'
_diffrn_source_current 45
_diffrn_source_power 2.25
_diffrn_source_voltage 50
_exptl_absorpt_coefficient_mu 0.711
_exptl_absorpt_correction_T_max 0.8616
_exptl_absorpt_correction_T_min 0.7987
_exptl_absorpt_correction_type numerical
_exptl_absorpt_process_details 'STOE X-RED'
_exptl_crystal_colour red
_exptl_crystal_density_diffrn 1.401
_exptl_crystal_density_method 'not measured'
_exptl_crystal_description block
_exptl_crystal_F_000 1336
_exptl_crystal_size_max 0.330
_exptl_crystal_size_mid 0.300
_exptl_crystal_size_min 0.280
_refine_diff_density_max 0.506
_refine_diff_density_min -0.802
_refine_diff_density_rms 0.062
_refine_ls_extinction_coef 0.00181(12)
_refine_ls_extinction_expression Fc^*^=kFc[1+0.001xFc^2^\l^3^/sin(2\q)]^-1/4^
_refine_ls_extinction_method SHELXL
_refine_ls_goodness_of_fit_ref 0.838
_refine_ls_hydrogen_treatment constr
_refine_ls_matrix_type full
_refine_ls_number_parameters 336
_refine_ls_number_reflns 8454
_refine_ls_number_restraints 0
_refine_ls_restrained_S_all 0.838
_refine_ls_R_factor_all 0.0301
_refine_ls_R_factor_gt 0.0211
_refine_ls_shift/su_max 0.001
_refine_ls_shift/su_mean 0.000
_refine_ls_structure_factor_coef Fsqd
_refine_ls_weighting_details 'calc w=1/[\s^2^(Fo^2^)+(0.0266P)^2^+0.0000P] where P=(Fo^2^+2Fc^2^)/3'
_refine_ls_weighting_scheme calc
_refine_ls_wR_factor_gt 0.0464
_refine_ls_wR_factor_ref 0.0471
_reflns_d_resolution_high 0.722
_reflns_d_resolution_low 9.691
_reflns_limit_h_max 20
_reflns_limit_h_min -22
_reflns_limit_k_max 14
_reflns_limit_k_min 0
_reflns_limit_l_max 26
_reflns_limit_l_min 0
_reflns_number_gt 6623
_reflns_number_total 8454
_reflns_threshold_expression >2sigma(I)
_cod_data_source_file c4dt00080c1.cif
_cod_data_source_block complex4_sk216b
_cod_original_cell_volume 3035.91(12)
_cod_original_sg_symbol_H-M 'P 21/c'
_cod_database_code 7029674

loop_
_symmetry_equiv_pos_as_xyz
'x, y, z'
'-x, y+1/2, -z+1/2'
'-x, -y, -z'
'x, -y-1/2, z-1/2'

loop_
_atom_site_label
_atom_site_type_symbol
_atom_site_fract_x
_atom_site_fract_y
_atom_site_fract_z
_atom_site_U_iso_or_equiv
_atom_site_adp_type
_atom_site_occupancy
_atom_site_symmetry_multiplicity
_atom_site_calc_flag
_atom_site_refinement_flags
C1 C 0.75296(9) 0.09495(14) 0.29858(8) 0.0125(3) Uani 1 1 d .
C2 C 0.75448(10) 0.18405(16) 0.23816(8) 0.0176(3) Uani 1 1 d .
B1 B 0.83372(11) -0.08192(16) 0.27132(9) 0.0144(3) Uani 1 1 d .
C4 C 0.90443(10) -0.22304(14) 0.22566(8) 0.0149(3) Uani 1 1 d .
C5 C 0.80078(10) -0.23647(15) 0.18314(8) 0.0157(3) Uani 1 1 d .
C6 C 0.94688(11) -0.14367(16) 0.18242(10) 0.0210(3) Uani 1 1 d .
H6A H 0.9133 -0.0649 0.1664 0.032 Uiso 1 1 calc R
H6B H 0.9454 -0.1901 0.1378 0.032 Uiso 1 1 calc R
H6C H 1.0093 -0.1249 0.2152 0.032 Uiso 1 1 calc R
C7 C 0.95485(11) -0.34573(15) 0.25032(9) 0.0191(3) Uani 1 1 d .
H7A H 1.0189 -0.3283 0.2776 0.029 Uiso 1 1 calc R
H7B H 0.9464 -0.3973 0.2057 0.029 Uiso 1 1 calc R
H7C H 0.9319 -0.3911 0.2836 0.029 Uiso 1 1 calc R
C8 C 0.76973(11) -0.24085(17) 0.09778(9) 0.0218(3) Uani 1 1 d .
H8A H 0.7045 -0.2524 0.0750 0.033 Uiso 1 1 calc R
H8B H 0.7990 -0.3112 0.0834 0.033 Uiso 1 1 calc R
H8C H 0.7856 -0.1618 0.0797 0.033 Uiso 1 1 calc R
C9 C 0.76087(11) -0.34502(16) 0.21131(10) 0.0225(3) Uani 1 1 d .
H9A H 0.7823 -0.3413 0.2666 0.034 Uiso 1 1 calc R
H9B H 0.7793 -0.4249 0.1963 0.034 Uiso 1 1 calc R
H9C H 0.6953 -0.3388 0.1893 0.034 Uiso 1 1 calc R
C10 C 0.66998(10) 0.03637(14) 0.29473(8) 0.0143(3) Uani 1 1 d .
C11 C 0.59006(10) 0.10863(15) 0.27513(8) 0.0157(3) Uani 1 1 d .
H11 H 0.5890 0.1939 0.2599 0.019 Uiso 1 1 calc R
C12 C 0.51208(11) 0.05303(17) 0.27842(9) 0.0206(3) Uani 1 1 d .
H12 H 0.4579 0.1000 0.2620 0.025 Uiso 1 1 calc R
C13 C 0.51296(11) -0.06639(17) 0.30461(10) 0.0246(4) Uani 1 1 d .
H13 H 0.4600 -0.1022 0.3065 0.030 Uiso 1 1 calc R
C14 C 0.59334(12) -0.13596(17) 0.32882(10) 0.0245(3) Uani 1 1 d .
H14 H 0.5948 -0.2183 0.3485 0.029 Uiso 1 1 calc R
C15 C 0.66941(11) -0.08689(15) 0.32443(9) 0.0186(3) Uani 1 1 d .
H15 H 0.7229 -0.1356 0.3414 0.022 Uiso 1 1 calc R
C16 C 0.63521(10) 0.17834(17) 0.52647(8) 0.0193(3) Uani 1 1 d .
H16A H 0.6943 0.1853 0.5690 0.023 Uiso 1 1 calc R
H16B H 0.5894 0.2138 0.5434 0.023 Uiso 1 1 calc R
C17 C 0.61424(12) 0.03969(17) 0.50633(10) 0.0258(4) Uani 1 1 d .
H17A H 0.5528 0.0316 0.4685 0.039 Uiso 1 1 calc R
H17B H 0.6200 -0.0075 0.5519 0.039 Uiso 1 1 calc R
H17C H 0.6565 0.0060 0.4857 0.039 Uiso 1 1 calc R
C18 C 0.66668(10) 0.42872(15) 0.48675(9) 0.0166(3) Uani 1 1 d .
H18A H 0.6281 0.4510 0.5143 0.020 Uiso 1 1 calc R
H18B H 0.7298 0.4288 0.5235 0.020 Uiso 1 1 calc R
C19 C 0.65512(11) 0.52724(16) 0.42555(10) 0.0230(3) Uani 1 1 d .
H19A H 0.6863 0.4992 0.3935 0.035 Uiso 1 1 calc R
H19B H 0.6805 0.6075 0.4494 0.035 Uiso 1 1 calc R
H19C H 0.5911 0.5382 0.3945 0.035 Uiso 1 1 calc R
C20 C 0.51619(10) 0.29182(16) 0.38822(9) 0.0195(3) Uani 1 1 d .
H20A H 0.5105 0.3314 0.3398 0.023 Uiso 1 1 calc R
H20B H 0.4884 0.2074 0.3761 0.023 Uiso 1 1 calc R
C21 C 0.46129(11) 0.3699(2) 0.42181(10) 0.0278(4) Uani 1 1 d .
H21A H 0.4664 0.3331 0.4702 0.042 Uiso 1 1 calc R
H21B H 0.3982 0.3702 0.3868 0.042 Uiso 1 1 calc R
H21C H 0.4841 0.4564 0.4300 0.042 Uiso 1 1 calc R
C22 C 0.87875(10) 0.41433(14) 0.46388(9) 0.0153(3) Uani 1 1 d .
H22A H 0.8386 0.4631 0.4817 0.018 Uiso 1 1 calc R
H22B H 0.9410 0.4268 0.5008 0.018 Uiso 1 1 calc R
C23 C 0.87089(12) 0.46594(16) 0.38739(10) 0.0233(3) Uani 1 1 d .
H23A H 0.9150 0.4243 0.3717 0.035 Uiso 1 1 calc R
H23B H 0.8823 0.5568 0.3915 0.035 Uiso 1 1 calc R
H23C H 0.8103 0.4500 0.3497 0.035 Uiso 1 1 calc R
C24 C 0.87621(10) 0.22250(15) 0.56278(8) 0.0154(3) Uani 1 1 d .
H24A H 0.9369 0.2561 0.5922 0.018 Uiso 1 1 calc R
H24B H 0.8330 0.2712 0.5771 0.018 Uiso 1 1 calc R
C25 C 0.87288(11) 0.08532(16) 0.58425(9) 0.0219(3) Uani 1 1 d .
H25A H 0.8180 0.0462 0.5483 0.033 Uiso 1 1 calc R
H25B H 0.8731 0.0805 0.6354 0.033 Uiso 1 1 calc R
H25C H 0.9253 0.0408 0.5829 0.033 Uiso 1 1 calc R
C26 C 0.94627(9) 0.16947(15) 0.45034(8) 0.0156(3) Uani 1 1 d .
H26A H 0.9397 0.0775 0.4545 0.019 Uiso 1 1 calc R
H26B H 0.9423 0.1866 0.3984 0.019 Uiso 1 1 calc R
C27 C 1.04051(10) 0.20668(16) 0.50558(9) 0.0198(3) Uani 1 1 d .
H27A H 1.0498 0.2969 0.5006 0.030 Uiso 1 1 calc R
H27B H 1.0854 0.1586 0.4940 0.030 Uiso 1 1 calc R
H27C H 1.0467 0.1884 0.5575 0.030 Uiso 1 1 calc R
O1 O 0.82854(7) 0.01381(10) 0.31644(6) 0.0154(2) Uani 1 1 d .
O2 O 0.91163(7) -0.15090(10) 0.29243(6) 0.0159(2) Uani 1 1 d .
O3 O 0.76826(7) -0.12058(11) 0.20454(6) 0.0166(2) Uani 1 1 d .
F1 F 0.83541(7) 0.23927(11) 0.25756(6) 0.0310(2) Uani 1 1 d .
F2 F 0.73924(9) 0.12974(11) 0.17083(6) 0.0354(3) Uani 1 1 d .
F3 F 0.69552(6) 0.27893(9) 0.22303(6) 0.0224(2) Uani 1 1 d .
P1 P 0.63694(2) 0.27049(4) 0.44602(2) 0.01356(7) Uani 1 1 d .
P2 P 0.85014(2) 0.24637(4) 0.46156(2) 0.01144(7) Uani 1 1 d .
Rh1 Rh 0.715283(7) 0.184592(11) 0.380904(6) 0.01033(3) Uani 1 1 d .

loop_
_atom_site_aniso_label
_atom_site_aniso_U_11
_atom_site_aniso_U_22
_atom_site_aniso_U_33
_atom_site_aniso_U_23
_atom_site_aniso_U_13
_atom_site_aniso_U_12
C1 0.0125(6) 0.0140(7) 0.0108(6) -0.0020(5) 0.0042(5) 0.0042(5)
C2 0.0215(7) 0.0174(7) 0.0154(6) -0.0023(7) 0.0089(6) 0.0036(7)
B1 0.0140(7) 0.0155(8) 0.0130(7) -0.0015(6) 0.0046(6) 0.0012(6)
C4 0.0162(7) 0.0150(7) 0.0130(6) -0.0038(5) 0.0052(5) 0.0017(5)
C5 0.0170(7) 0.0135(7) 0.0145(7) -0.0032(6) 0.0038(6) 0.0031(6)
C6 0.0242(8) 0.0183(7) 0.0237(8) -0.0035(6) 0.0126(7) -0.0019(6)
C7 0.0194(7) 0.0173(8) 0.0190(7) -0.0024(6) 0.0057(6) 0.0051(6)
C8 0.0249(8) 0.0213(8) 0.0157(7) -0.0039(6) 0.0040(6) 0.0039(7)
C9 0.0195(7) 0.0201(8) 0.0273(8) -0.0015(6) 0.0083(7) -0.0026(6)
C10 0.0167(7) 0.0147(7) 0.0106(6) -0.0045(5) 0.0042(5) 0.0003(6)
C11 0.0160(7) 0.0160(7) 0.0146(7) -0.0039(6) 0.0052(5) 0.0008(6)
C12 0.0163(7) 0.0256(8) 0.0174(7) -0.0088(6) 0.0040(6) -0.0020(6)
C13 0.0224(8) 0.0269(9) 0.0258(9) -0.0101(7) 0.0107(7) -0.0110(7)
C14 0.0322(9) 0.0165(8) 0.0260(8) -0.0028(7) 0.0126(7) -0.0053(7)
C15 0.0215(7) 0.0155(7) 0.0176(7) -0.0015(6) 0.0063(6) 0.0012(6)
C16 0.0187(7) 0.0264(8) 0.0146(6) -0.0013(7) 0.0083(5) -0.0007(7)
C17 0.0250(8) 0.0267(9) 0.0259(9) 0.0029(7) 0.0102(7) -0.0045(7)
C18 0.0159(7) 0.0183(7) 0.0144(7) -0.0040(6) 0.0045(6) 0.0035(6)
C19 0.0237(8) 0.0191(8) 0.0204(8) -0.0007(6) 0.0022(6) 0.0026(6)
C20 0.0132(6) 0.0251(9) 0.0180(7) -0.0063(6) 0.0035(6) 0.0022(6)
C21 0.0147(7) 0.0397(10) 0.0277(9) -0.0107(8) 0.0068(7) 0.0047(7)
C22 0.0159(7) 0.0131(7) 0.0171(7) -0.0017(6) 0.0066(6) -0.0029(5)
C23 0.0346(9) 0.0166(8) 0.0216(8) 0.0023(6) 0.0141(7) -0.0015(7)
C24 0.0141(6) 0.0189(7) 0.0114(6) 0.0002(5) 0.0029(5) -0.0006(5)
C25 0.0235(8) 0.0216(8) 0.0196(8) 0.0075(6) 0.0074(6) 0.0018(6)
C26 0.0137(6) 0.0164(7) 0.0164(6) -0.0004(6) 0.0055(5) 0.0010(6)
C27 0.0133(6) 0.0255(9) 0.0190(7) -0.0004(6) 0.0046(6) 0.0015(6)
O1 0.0150(5) 0.0168(5) 0.0123(5) -0.0024(4) 0.0028(4) 0.0049(4)
O2 0.0145(5) 0.0183(6) 0.0132(5) -0.0050(4) 0.0035(4) 0.0041(4)
O3 0.0153(5) 0.0169(5) 0.0148(5) -0.0051(4) 0.0028(4) 0.0040(4)
F1 0.0209(5) 0.0412(6) 0.0338(6) 0.0132(5) 0.0139(4) -0.0020(5)
F2 0.0719(8) 0.0237(5) 0.0133(5) 0.0005(4) 0.0196(5) 0.0068(5)
F3 0.0259(5) 0.0190(5) 0.0253(5) 0.0080(4) 0.0131(4) 0.0086(4)
P1 0.01230(16) 0.01687(18) 0.01181(17) -0.00231(14) 0.00498(13) 0.00101(14)
P2 0.01145(16) 0.01165(17) 0.01066(16) 0.00010(13) 0.00364(13) -0.00028(13)
Rh1 0.01051(5) 0.01103(5) 0.00927(5) -0.00128(5) 0.00363(3) 0.00057(5)

loop_
_atom_type_symbol
_atom_type_description
_atom_type_scat_dispersion_real
_atom_type_scat_dispersion_imag
_atom_type_scat_source
C C 0.0033 0.0016 'International Tables Vol C Tables 4.2.6.8 and 6.1.1.4'
H H 0.0000 0.0000 'International Tables Vol C Tables 4.2.6.8 and 6.1.1.4'
B B 0.0013 0.0007 'International Tables Vol C Tables 4.2.6.8 and 6.1.1.4'
O O 0.0106 0.0060 'International Tables Vol C Tables 4.2.6.8 and 6.1.1.4'
F F 0.0171 0.0103 'International Tables Vol C Tables 4.2.6.8 and 6.1.1.4'
P P 0.1023 0.0942 'International Tables Vol C Tables 4.2.6.8 and 6.1.1.4'
Rh Rh -1.1178 0.9187 'International Tables Vol C Tables 4.2.6.8 and 6.1.1.4'

loop_
_exptl_crystal_face_index_h
_exptl_crystal_face_index_k
_exptl_crystal_face_index_l
_exptl_crystal_face_perp_dist
3 1 5 0.1190
-4 6 0 0.1670
-5 1 -6 0.1740
1 -6 -4 0.1800
3 0 -4 0.1430
-3 0 4 0.1850
-4 4 7 0.1510
4 1 -4 0.1720
-2 -8 -1 0.2000
-1 0 5 0.1380
1 2 -7 0.1330
1 0 -5 0.1510
-1 -6 5 0.2160
-4 0 1 0.2070
11 -1 -3 0.2040
-4 3 3 0.1620
-4 -3 -1 0.2280
2 1 0 0.1870

loop_
_geom_angle_atom_site_label_1
_geom_angle_atom_site_label_2
_geom_angle_atom_site_label_3
_geom_angle
O1 C1 C10 116.19(13)
O1 C1 C2 107.33(12)
C10 C1 C2 121.37(13)
O1 C1 Rh1 123.97(9)
C10 C1 Rh1 72.86(8)
C2 C1 Rh1 112.64(10)
F3 C2 F2 105.34(12)
F3 C2 F1 105.37(14)
F2 C2 F1 104.39(12)
F3 C2 C1 114.71(12)
F2 C2 C1 114.66(14)
F1 C2 C1 111.43(12)
O1 B1 O3 127.13(14)
O1 B1 O2 119.14(13)
O3 B1 O2 113.73(13)
O2 C4 C7 109.20(12)
O2 C4 C6 106.74(12)
C7 C4 C6 110.25(13)
O2 C4 C5 102.19(11)
C7 C4 C5 115.08(13)
C6 C4 C5 112.72(13)
O3 C5 C8 108.97(12)
O3 C5 C9 106.98(12)
C8 C5 C9 110.62(13)
O3 C5 C4 101.93(11)
C8 C5 C4 113.98(13)
C9 C5 C4 113.68(13)
C4 C6 H6A 109.5
C4 C6 H6B 109.5
H6A C6 H6B 109.5
C4 C6 H6C 109.5
H6A C6 H6C 109.5
H6B C6 H6C 109.5
C4 C7 H7A 109.5
C4 C7 H7B 109.5
H7A C7 H7B 109.5
C4 C7 H7C 109.5
H7A C7 H7C 109.5
H7B C7 H7C 109.5
C5 C8 H8A 109.5
C5 C8 H8B 109.5
H8A C8 H8B 109.5
C5 C8 H8C 109.5
H8A C8 H8C 109.5
H8B C8 H8C 109.5
C5 C9 H9A 109.5
C5 C9 H9B 109.5
H9A C9 H9B 109.5
C5 C9 H9C 109.5
H9A C9 H9C 109.5
H9B C9 H9C 109.5
C11 C10 C15 117.03(14)
C11 C10 C1 120.51(14)
C15 C10 C1 121.34(13)
C11 C10 Rh1 79.36(9)
C15 C10 Rh1 114.19(10)
C1 C10 Rh1 67.81(8)
C12 C11 C10 119.75(15)
C12 C11 Rh1 125.51(11)
C10 C11 Rh1 64.73(8)
C12 C11 H11 120.1
C10 C11 H11 120.1
Rh1 C11 H11 81.2
C13 C12 C11 121.52(16)
C13 C12 H12 119.2
C11 C12 H12 119.2
C12 C13 C14 119.13(16)
C12 C13 H13 120.4
C14 C13 H13 120.4
C15 C14 C13 121.08(16)
C15 C14 H14 119.5
C13 C14 H14 119.5
C14 C15 C10 121.23(15)
C14 C15 H15 119.4
C10 C15 H15 119.4
C17 C16 P1 112.09(11)
C17 C16 H16A 109.2
P1 C16 H16A 109.2
C17 C16 H16B 109.2
P1 C16 H16B 109.2
H16A C16 H16B 107.9
C16 C17 H17A 109.5
C16 C17 H17B 109.5
H17A C17 H17B 109.5
C16 C17 H17C 109.5
H17A C17 H17C 109.5
H17B C17 H17C 109.5
C19 C18 P1 111.49(11)
C19 C18 H18A 109.3
P1 C18 H18A 109.3
C19 C18 H18B 109.3
P1 C18 H18B 109.3
H18A C18 H18B 108.0
C18 C19 H19A 109.5
C18 C19 H19B 109.5
H19A C19 H19B 109.5
C18 C19 H19C 109.5
H19A C19 H19C 109.5
H19B C19 H19C 109.5
C21 C20 P1 117.72(11)
C21 C20 H20A 107.9
P1 C20 H20A 107.9
C21 C20 H20B 107.9
P1 C20 H20B 107.9
H20A C20 H20B 107.2
C20 C21 H21A 109.5
C20 C21 H21B 109.5
H21A C21 H21B 109.5
C20 C21 H21C 109.5
H21A C21 H21C 109.5
H21B C21 H21C 109.5
C23 C22 P2 113.54(11)
C23 C22 H22A 108.9
P2 C22 H22A 108.9
C23 C22 H22B 108.9
P2 C22 H22B 108.9
H22A C22 H22B 107.7
C22 C23 H23A 109.5
C22 C23 H23B 109.5
H23A C23 H23B 109.5
C22 C23 H23C 109.5
H23A C23 H23C 109.5
H23B C23 H23C 109.5
C25 C24 P2 113.61(11)
C25 C24 H24A 108.8
P2 C24 H24A 108.8
C25 C24 H24B 108.8
P2 C24 H24B 108.8
H24A C24 H24B 107.7
C24 C25 H25A 109.5
C24 C25 H25B 109.5
H25A C25 H25B 109.5
C24 C25 H25C 109.5
H25A C25 H25C 109.5
H25B C25 H25C 109.5
C27 C26 P2 117.57(11)
C27 C26 H26A 107.9
P2 C26 H26A 107.9
C27 C26 H26B 107.9
P2 C26 H26B 107.9
H26A C26 H26B 107.2
C26 C27 H27A 109.5
C26 C27 H27B 109.5
H27A C27 H27B 109.5
C26 C27 H27C 109.5
H27A C27 H27C 109.5
H27B C27 H27C 109.5
B1 O1 C1 123.97(12)
B1 O2 C4 105.64(11)
B1 O3 C5 106.50(11)
C16 P1 C18 102.57(7)
C16 P1 C20 102.30(7)
C18 P1 C20 100.61(7)
C16 P1 Rh1 115.98(6)
C18 P1 Rh1 119.25(5)
C20 P1 Rh1 113.68(5)
C24 P2 C22 98.96(7)
C24 P2 C26 101.75(7)
C22 P2 C26 102.58(7)
C24 P2 Rh1 117.06(5)
C22 P2 Rh1 118.16(5)
C26 P2 Rh1 115.56(5)
C1 Rh1 C10 39.33(5)
C1 Rh1 P2 99.37(4)
C10 Rh1 P2 133.31(4)
C1 Rh1 P1 164.60(4)
C10 Rh1 P1 127.20(4)
P2 Rh1 P1 95.936(14)
C1 Rh1 C11 67.01(5)
C10 Rh1 C11 35.91(5)
P2 Rh1 C11 166.06(4)
P1 Rh1 C11 97.61(4)

loop_
_geom_bond_atom_site_label_1
_geom_bond_atom_site_label_2
_geom_bond_distance
C1 O1 1.4244(17)
C1 C10 1.454(2)
C1 C2 1.504(2)
C1 Rh1 2.1248(14)
C2 F3 1.3396(18)
C2 F2 1.3468(17)
C2 F1 1.3479(18)
B1 O1 1.359(2)
B1 O3 1.3704(19)
B1 O2 1.3755(19)
C4 O2 1.4575(17)
C4 C7 1.513(2)
C4 C6 1.520(2)
C4 C5 1.560(2)
C5 O3 1.4589(18)
C5 C8 1.515(2)
C5 C9 1.519(2)
C6 H6A 0.9800
C6 H6B 0.9800
C6 H6C 0.9800
C7 H7A 0.9800
C7 H7B 0.9800
C7 H7C 0.9800
C8 H8A 0.9800
C8 H8B 0.9800
C8 H8C 0.9800
C9 H9A 0.9800
C9 H9B 0.9800
C9 H9C 0.9800
C10 C11 1.422(2)
C10 C15 1.430(2)
C10 Rh1 2.1929(14)
C11 C12 1.415(2)
C11 Rh1 2.3833(15)
C11 H11 0.9500
C12 C13 1.363(3)
C12 H12 0.9500
C13 C14 1.408(3)
C13 H13 0.9500
C14 C15 1.368(2)
C14 H14 0.9500
C15 H15 0.9500
C16 C17 1.527(3)
C16 P1 1.8363(16)
C16 H16A 0.9900
C16 H16B 0.9900
C17 H17A 0.9800
C17 H17B 0.9800
C17 H17C 0.9800
C18 C19 1.529(2)
C18 P1 1.8377(16)
C18 H18A 0.9900
C18 H18B 0.9900
C19 H19A 0.9800
C19 H19B 0.9800
C19 H19C 0.9800
C20 C21 1.527(2)
C20 P1 1.8473(15)
C20 H20A 0.9900
C20 H20B 0.9900
C21 H21A 0.9800
C21 H21B 0.9800
C21 H21C 0.9800
C22 C23 1.524(2)
C22 P2 1.8399(15)
C22 H22A 0.9900
C22 H22B 0.9900
C23 H23A 0.9800
C23 H23B 0.9800
C23 H23C 0.9800
C24 C25 1.521(2)
C24 P2 1.8370(15)
C24 H24A 0.9900
C24 H24B 0.9900
C25 H25A 0.9800
C25 H25B 0.9800
C25 H25C 0.9800
C26 C27 1.532(2)
C26 P2 1.8406(15)
C26 H26A 0.9900
C26 H26B 0.9900
C27 H27A 0.9800
C27 H27B 0.9800
C27 H27C 0.9800
P1 Rh1 2.2850(4)
P2 Rh1 2.2274(4)

loop_
_geom_torsion_atom_site_label_1
_geom_torsion_atom_site_label_2
_geom_torsion_atom_site_label_3
_geom_torsion_atom_site_label_4
_geom_torsion
O1 C1 C2 F3 -170.38(12)
C10 C1 C2 F3 52.60(19)
Rh1 C1 C2 F3 -30.53(16)
O1 C1 C2 F2 67.51(16)
C10 C1 C2 F2 -69.51(18)
Rh1 C1 C2 F2 -152.64(11)
O1 C1 C2 F1 -50.78(16)
C10 C1 C2 F1 172.20(13)
Rh1 C1 C2 F1 89.07(13)
O2 C4 C5 O3 30.99(14)
C7 C4 C5 O3 149.19(12)
C6 C4 C5 O3 -83.20(14)
O2 C4 C5 C8 148.23(13)
C7 C4 C5 C8 -93.57(16)
C6 C4 C5 C8 34.03(18)
O2 C4 C5 C9 -83.75(15)
C7 C4 C5 C9 34.44(18)
C6 C4 C5 C9 162.05(13)
O1 C1 C10 C11 -178.16(12)
C2 C1 C10 C11 -44.6(2)
Rh1 C1 C10 C11 61.84(12)
O1 C1 C10 C15 14.35(19)
C2 C1 C10 C15 147.86(14)
Rh1 C1 C10 C15 -105.65(13)
O1 C1 C10 Rh1 120.00(12)
C2 C1 C10 Rh1 -106.49(13)
C15 C10 C11 C12 -6.2(2)
C1 C10 C11 C12 -174.19(14)
Rh1 C10 C11 C12 -118.03(13)
C15 C10 C11 Rh1 111.85(13)
C1 C10 C11 Rh1 -56.16(12)
C10 C11 C12 C13 4.2(2)
Rh1 C11 C12 C13 -74.46(19)
C11 C12 C13 C14 -0.1(2)
C12 C13 C14 C15 -1.9(3)
C13 C14 C15 C10 -0.4(2)
C11 C10 C15 C14 4.4(2)
C1 C10 C15 C14 172.26(15)
Rh1 C10 C15 C14 94.46(16)
O3 B1 O1 C1 -3.2(3)
O2 B1 O1 C1 177.02(13)
C10 C1 O1 B1 64.86(18)
C2 C1 O1 B1 -74.70(17)
Rh1 C1 O1 B1 151.16(12)
O1 B1 O2 C4 -166.54(14)
O3 B1 O2 C4 13.62(18)
C7 C4 O2 B1 -149.48(13)
C6 C4 O2 B1 91.35(14)
C5 C4 O2 B1 -27.18(15)
O1 B1 O3 C5 -172.20(16)
O2 B1 O3 C5 7.63(18)
C8 C5 O3 B1 -144.56(14)
C9 C5 O3 B1 95.82(14)
C4 C5 O3 B1 -23.77(15)
C17 C16 P1 C18 -178.30(11)
C17 C16 P1 C20 77.71(12)
C17 C16 P1 Rh1 -46.59(12)
C19 C18 P1 C16 -169.46(11)
C19 C18 P1 C20 -64.17(12)
C19 C18 P1 Rh1 60.81(12)
C21 C20 P1 C16 65.10(15)
C21 C20 P1 C18 -40.41(15)
C21 C20 P1 Rh1 -169.09(12)
C25 C24 P2 C22 -171.61(11)
C25 C24 P2 C26 -66.66(12)
C25 C24 P2 Rh1 60.29(12)
C23 C22 P2 C24 176.02(12)
C23 C22 P2 C26 71.75(13)
C23 C22 P2 Rh1 -56.62(13)
C27 C26 P2 C24 -50.80(13)
C27 C26 P2 C22 51.29(13)
C27 C26 P2 Rh1 -178.72(10)
O1 C1 Rh1 C10 -110.43(15)
C2 C1 Rh1 C10 117.49(14)
O1 C1 Rh1 P2 43.16(12)
C10 C1 Rh1 P2 153.59(8)
C2 C1 Rh1 P2 -88.92(10)
O1 C1 Rh1 P1 -143.48(11)
C10 C1 Rh1 P1 -33.0(2)
C2 C1 Rh1 P1 84.44(19)
O1 C1 Rh1 C11 -139.94(13)
C10 C1 Rh1 C11 -29.50(8)
C2 C1 Rh1 C11 87.98(11)
C11 C10 Rh1 C1 -129.39(13)
C15 C10 Rh1 C1 115.63(15)
C11 C10 Rh1 P2 -166.48(7)
C15 C10 Rh1 P2 78.53(12)
C1 C10 Rh1 P2 -37.09(10)
C11 C10 Rh1 P1 40.14(10)
C15 C10 Rh1 P1 -74.85(12)
C1 C10 Rh1 P1 169.52(7)
C15 C10 Rh1 C11 -114.99(15)
C1 C10 Rh1 C11 129.39(13)
C24 P2 Rh1 C1 -136.22(7)
C22 P2 Rh1 C1 105.62(7)
C26 P2 Rh1 C1 -16.36(7)
C24 P2 Rh1 C10 -113.43(8)
C22 P2 Rh1 C10 128.41(8)
C26 P2 Rh1 C10 6.43(8)
C24 P2 Rh1 P1 45.54(6)
C22 P2 Rh1 P1 -72.61(6)
C26 P2 Rh1 P1 165.40(6)
C24 P2 Rh1 C11 -148.13(17)
C22 P2 Rh1 C11 93.72(18)
C26 P2 Rh1 C11 -28.27(18)
C16 P1 Rh1 C1 105.72(17)
C18 P1 Rh1 C1 -130.90(17)
C20 P1 Rh1 C1 -12.47(17)
C16 P1 Rh1 C10 80.00(8)
C18 P1 Rh1 C10 -156.61(8)
C20 P1 Rh1 C10 -38.18(8)
C16 P1 Rh1 P2 -80.86(6)
C18 P1 Rh1 P2 42.52(6)
C20 P1 Rh1 P2 160.95(6)
C16 P1 Rh1 C11 102.43(7)
C18 P1 Rh1 C11 -134.19(7)
C20 P1 Rh1 C11 -15.76(7)
C12 C11 Rh1 C1 141.85(15)
C10 C11 Rh1 C1 32.15(9)
C12 C11 Rh1 C10 109.71(18)
C12 C11 Rh1 P2 154.63(12)
C10 C11 Rh1 P2 44.9(2)
C12 C11 Rh1 P1 -39.09(14)
C10 C11 Rh1 P1 -148.80(8)
